data_4034170
loop_
_publ_author_name
'Mandal, Debdeep'
'Dolai, Ramapada'
'Kumar, Ravi'
'Suhr, Simon'
'Chrysochos, Nicolas'
'Kalita, Pankaj'
'Narayanan, Ramakirushnan Suriya'
'Rajaraman, Gopalan'
'Schulzke, Carola'
'Sarkar, Biprajit'
'Chandrasekhar, Vadapalli'
'Jana, Anukul'

_publ_section_title
;
 Influence of <i>N</i>-Substitution on the Formation and Oxidation of
 NHC-CAAC-Derived Triazaalkenes.
;
_journal_issue 14
_journal_name_full 'The Journal of organic chemistry'
_journal_page_first 8899
_journal_page_last 8909
_journal_paper_doi 10.1021/acs.joc.9b00774
_journal_volume 84
_journal_year 2019
_chemical_formula_moiety 'C19 H35 N3'
_chemical_formula_sum 'C19 H35 N3'
_chemical_formula_weight 305.50
_space_group_crystal_system monoclinic
_space_group_IT_number 14
_space_group_name_Hall '-P 2yn'
_space_group_name_H-M_alt 'P 1 21/n 1'
_atom_sites_solution_hydrogens geom
_atom_sites_solution_primary dual
_audit_creation_date 2017-12-21
_audit_creation_method
;
Olex2 1.2
(compiled 2017.08.10 svn.r3458 for OlexSys, GUI svn.r5381)
;
_cell_angle_alpha 90
_cell_angle_beta 113.75(3)
_cell_angle_gamma 90
_cell_formula_units_Z 4
_cell_length_a 15.158(4)
_cell_length_b 7.8326(18)
_cell_length_c 17.317(6)
_cell_measurement_reflns_used 1555
_cell_measurement_temperature 120.01(10)
_cell_measurement_theta_max 25.6930
_cell_measurement_theta_min 2.9600
_cell_volume 1881.9(10)
_computing_cell_refinement 'CrysAlisPro 1.171.39.29d (Rigaku OD, 2017)'
_computing_data_collection 'CrysAlisPro 1.171.39.29d (Rigaku OD, 2017)'
_computing_data_reduction 'CrysAlisPro 1.171.39.29d (Rigaku OD, 2017)'
_computing_molecular_graphics 'Olex2 (Dolomanov et al., 2009)'
_computing_publication_material 'Olex2 (Dolomanov et al., 2009)'
_computing_structure_refinement 'ShelXL (Sheldrick, 2015)'
_computing_structure_solution 'ShelXT (Sheldrick, 2015)'
_diffrn_ambient_environment N~2~
_diffrn_ambient_temperature 120.01(10)
_diffrn_detector 'CCD plate'
_diffrn_measured_fraction_theta_full 0.986
_diffrn_measured_fraction_theta_max 0.985
_diffrn_measurement_details
;
List of Runs (angles in degrees, time in seconds):

  # Type    Start    End  Width  t~exp~   \w     \q     \k     \f   Frames
--------------------------------------------------------------------------
  1  \w      9.00  34.00   1.00  123.14    --    3.50  51.00 168.00   25
  2  \w     26.00  51.00   1.00  123.14    --   -3.80  51.00 168.00   25
  3  \w    -69.00 -27.00   1.00  123.14    --   -3.80 -51.00  22.00   42
  4  \w    -63.00  12.00   1.00  123.14    --   -3.80 -82.00 150.00   75
  5  \w    -62.00 -11.00   1.00  123.14    --   -3.80 -82.00-150.00   51
  6  \w     -6.00  34.00   1.00  123.14    --   -3.80 -82.00-150.00   40
  7  \w    -61.00 -35.00   1.00  123.14    --   -3.80 -77.00 120.00   26
  8  \w     -9.00  33.00   1.00  123.14    --   -3.80 -77.00 120.00   42
  9  \w    -57.00 -31.00   1.00  123.14    --   -3.80 -82.00-180.00   26
 10  \w    -63.00  24.00   1.00  123.14    --   -3.80 -82.00   0.00   87
;
_diffrn_measurement_device 'four-circle diffractometer'
_diffrn_measurement_device_type 'XtaLAB AFC12 (RINC): Kappa single'
_diffrn_measurement_method '\w scans'
_diffrn_orient_matrix_type 'CrysAlisPro convention (1999,Acta A55,543-557)'
_diffrn_orient_matrix_UB_11 0.0471848000
_diffrn_orient_matrix_UB_12 0.0061439000
_diffrn_orient_matrix_UB_13 0.0011473000
_diffrn_orient_matrix_UB_21 -0.0133019000
_diffrn_orient_matrix_UB_22 -0.0557814000
_diffrn_orient_matrix_UB_23 -0.0351672000
_diffrn_orient_matrix_UB_31 -0.0144904000
_diffrn_orient_matrix_UB_32 0.0710710000
_diffrn_orient_matrix_UB_33 -0.0276763000
_diffrn_radiation_monochromator graphite
_diffrn_radiation_probe x-ray
_diffrn_radiation_type MoK\a
_diffrn_radiation_wavelength 0.71073
_diffrn_reflns_av_R_equivalents 0.2304
_diffrn_reflns_av_unetI/netI 0.1771
_diffrn_reflns_Laue_measured_fraction_full 0.986
_diffrn_reflns_Laue_measured_fraction_max 0.985
_diffrn_reflns_limit_h_max 18
_diffrn_reflns_limit_h_min -18
_diffrn_reflns_limit_k_max 9
_diffrn_reflns_limit_k_min -9
_diffrn_reflns_limit_l_max 20
_diffrn_reflns_limit_l_min -20
_diffrn_reflns_number 17916
_diffrn_reflns_point_group_measured_fraction_full 0.986
_diffrn_reflns_point_group_measured_fraction_max 0.985
_diffrn_reflns_theta_full 25.242
_diffrn_reflns_theta_max 25.496
_diffrn_reflns_theta_min 2.901
_diffrn_source 'fine-focus sealed X-ray tube'
_diffrn_source_type 'Enhance (Mo) X-ray Source'
_exptl_absorpt_coefficient_mu 0.064
_exptl_absorpt_correction_T_max 1.000
_exptl_absorpt_correction_T_min 0.609
_exptl_absorpt_correction_type gaussian
_exptl_absorpt_process_details
;
CrysAlisPro 1.171.39.29d (Rigaku Oxford Diffraction, 2017)
Numerical absorption correction based on gaussian integration over
			a multifaceted crystal model
Empirical absorption correction using spherical harmonics,
 implemented in SCALE3 ABSPACK scaling algorithm.
;
_exptl_crystal_colour colourless
_exptl_crystal_colour_primary colourless
_exptl_crystal_density_diffrn 1.078
_exptl_crystal_description needle
_exptl_crystal_F_000 680
_exptl_crystal_size_max 0.257
_exptl_crystal_size_mid 0.122
_exptl_crystal_size_min 0.081
_refine_diff_density_max 0.349
_refine_diff_density_min -0.319
_refine_diff_density_rms 0.076
_refine_ls_extinction_method none
_refine_ls_goodness_of_fit_ref 1.017
_refine_ls_hydrogen_treatment constr
_refine_ls_matrix_type full
_refine_ls_number_parameters 210
_refine_ls_number_reflns 3455
_refine_ls_number_restraints 0
_refine_ls_restrained_S_all 1.017
_refine_ls_R_factor_all 0.1457
_refine_ls_R_factor_gt 0.0900
_refine_ls_shift/su_max 0.000
_refine_ls_shift/su_mean 0.000
_refine_ls_structure_factor_coef Fsqd
_refine_ls_weighting_details 'w=1/[\s^2^(Fo^2^)+(0.0795P)^2^] where P=(Fo^2^+2Fc^2^)/3'
_refine_ls_weighting_scheme calc
_refine_ls_wR_factor_gt 0.1857
_refine_ls_wR_factor_ref 0.2073
_reflns_Friedel_coverage 0.000
_reflns_number_gt 2131
_reflns_number_total 3455
_reflns_threshold_expression 'I > 2\s(I)'
_cod_data_source_file jo9b00774_si_002.cif
_cod_data_source_block aj0118
_cod_original_cell_volume 1881.8(10)
_cod_database_code 4034170
_shelx_shelxl_version_number 2017/1
_chemical_oxdiff_formula 'C17 H22 N3'
_shelx_space_group_comment
;
The symmetry employed for this shelxl refinement is uniquely defined
by the following loop, which should always be used as a source of
symmetry information in preference to the above space-group names.
They are only intended as comments.
;
_reflns_odcompleteness_completeness 97.11
_reflns_odcompleteness_iscentric 1
_reflns_odcompleteness_theta 26.32
_olex2_refinement_description
;
1. Fixed Uiso
 At 1.2 times of:
  All C(H,H) groups
 At 1.5 times of:
  All C(H,H,H) groups
2.a Secondary CH2 refined with riding coordinates:
 C6(H6A,H6B)
2.b Idealised Me refined as rotating group:
 C008(H00A,H00B,H00C), C00D(H00D,H00E,H00F), C00E(H00G,H00H,H00I), C00F(H00J,
 H00K,H00L), C00G(H00M,H00N,H00O), C00H(H00P,H00Q,H00R), C00I(H00S,H00T,H00U),
 C00J(H00V,H00W,H00X), C00K(H00Y,H,HA), C00L(H00Z,HB,HC), C00M(H00,HD,HE)
;
_olex2_submission_special_instructions 'No special instructions were received'
_oxdiff_exptl_absorpt_empirical_details
;
Empirical correction (ABSPACK) includes:
- Absorption correction using spherical harmonics
- Frame scaling
;
_oxdiff_exptl_absorpt_empirical_full_max 6.730
_oxdiff_exptl_absorpt_empirical_full_min 0.150

loop_
_space_group_symop_operation_xyz
'x, y, z'
'-x+1/2, y+1/2, -z+1/2'
'-x, -y, -z'
'x-1/2, -y-1/2, z-1/2'

loop_
_atom_site_label
_atom_site_type_symbol
_atom_site_fract_x
_atom_site_fract_y
_atom_site_fract_z
_atom_site_U_iso_or_equiv
_atom_site_adp_type
_atom_site_occupancy
_atom_site_site_symmetry_order
_atom_site_calc_flag
_atom_site_refinement_flags_posn
N3 N 0.21857(16) 0.6417(3) 0.44661(16) 0.0157(6) Uani 1 1 d .
N2 N 0.37053(18) 0.4480(3) 0.65810(17) 0.0208(6) Uani 1 1 d .
N1 N 0.21457(18) 0.3905(3) 0.57633(17) 0.0204(6) Uani 1 1 d .
C4 C 0.29610(19) 0.6231(3) 0.5291(2) 0.0158(7) Uani 1 1 d .
C1 C 0.2926(2) 0.4984(3) 0.5839(2) 0.0167(7) Uani 1 1 d .
C3 C 0.2425(2) 0.2974(4) 0.6526(2) 0.0235(8) Uani 1 1 d .
C5 C 0.3605(2) 0.7854(4) 0.5570(2) 0.0203(7) Uani 1 1 d .
C008 C 0.1146(2) 0.4324(4) 0.5278(2) 0.0253(8) Uani 1 1 d .
H00A H 0.093598 0.513834 0.558302 0.038 Uiso 1 1 calc GR
H00B H 0.076177 0.330820 0.518274 0.038 Uiso 1 1 calc GR
H00C H 0.107434 0.480416 0.474612 0.038 Uiso 1 1 calc GR
C7 C 0.1979(2) 0.8302(4) 0.4404(2) 0.0217(7) Uani 1 1 d .
C2 C 0.3339(2) 0.3286(4) 0.7009(2) 0.0241(8) Uani 1 1 d .
C00B C 0.2288(2) 0.5460(4) 0.3749(2) 0.0203(7) Uani 1 1 d .
C6 C 0.2982(2) 0.9116(4) 0.4866(2) 0.0259(8) Uani 1 1 d .
H6A H 0.292419 1.019985 0.511274 0.031 Uiso 1 1 calc R
H6B H 0.328106 0.931786 0.447336 0.031 Uiso 1 1 calc R
C00D C 0.3715(2) 0.8497(4) 0.6442(2) 0.0272(8) Uani 1 1 d .
H00D H 0.308849 0.864427 0.644743 0.041 Uiso 1 1 calc GR
H00E H 0.404954 0.956917 0.655890 0.041 Uiso 1 1 calc GR
H00F H 0.407440 0.767839 0.686390 0.041 Uiso 1 1 calc GR
C00E C 0.1348(2) 0.8644(4) 0.4897(3) 0.0327(9) Uani 1 1 d .
H00G H 0.072467 0.813902 0.460270 0.049 Uiso 1 1 calc GR
H00H H 0.127852 0.985349 0.494386 0.049 Uiso 1 1 calc GR
H00I H 0.164798 0.815438 0.544999 0.049 Uiso 1 1 calc GR
C00F C 0.1306(2) 0.5346(4) 0.2993(2) 0.0329(9) Uani 1 1 d .
H00J H 0.081121 0.511367 0.319233 0.049 Uiso 1 1 calc GR
H00K H 0.132247 0.444350 0.262430 0.049 Uiso 1 1 calc GR
H00L H 0.117089 0.640874 0.269193 0.049 Uiso 1 1 calc GR
C00G C 0.2573(3) 0.3610(4) 0.4052(2) 0.0303(8) Uani 1 1 d .
H00M H 0.319656 0.360554 0.451248 0.045 Uiso 1 1 calc GR
H00N H 0.259352 0.293708 0.359655 0.045 Uiso 1 1 calc GR
H00O H 0.210657 0.313593 0.423684 0.045 Uiso 1 1 calc GR
C00H C 0.3053(2) 0.6140(5) 0.3462(2) 0.0347(9) Uani 1 1 d .
H00P H 0.292336 0.731776 0.330375 0.052 Uiso 1 1 calc GR
H00Q H 0.303678 0.548930 0.298694 0.052 Uiso 1 1 calc GR
H00R H 0.367775 0.603910 0.391573 0.052 Uiso 1 1 calc GR
C00I C 0.1444(2) 0.9090(4) 0.3532(2) 0.0319(9) Uani 1 1 d .
H00S H 0.180648 0.890525 0.319531 0.048 Uiso 1 1 calc GR
H00T H 0.136635 1.029334 0.358880 0.048 Uiso 1 1 calc GR
H00U H 0.082118 0.856509 0.326355 0.048 Uiso 1 1 calc GR
C00J C 0.4625(2) 0.7785(4) 0.5578(2) 0.0325(9) Uani 1 1 d .
H00V H 0.503034 0.707671 0.603606 0.049 Uiso 1 1 calc GR
H00W H 0.488894 0.891657 0.564831 0.049 Uiso 1 1 calc GR
H00X H 0.459174 0.731703 0.505424 0.049 Uiso 1 1 calc GR
C00K C 0.4603(2) 0.3995(5) 0.6514(3) 0.0345(9) Uani 1 1 d .
H00Y H 0.466028 0.277342 0.652974 0.052 Uiso 1 1 calc GR
H H 0.513903 0.447957 0.697581 0.052 Uiso 1 1 calc GR
HA H 0.459829 0.441271 0.599087 0.052 Uiso 1 1 calc GR
C00L C 0.1706(3) 0.1895(4) 0.6697(3) 0.0404(10) Uani 1 1 d .
H00Z H 0.121605 0.261361 0.674261 0.061 Uiso 1 1 calc GR
HB H 0.202571 0.128011 0.721497 0.061 Uiso 1 1 calc GR
HC H 0.141545 0.110045 0.624228 0.061 Uiso 1 1 calc GR
C00M C 0.3982(3) 0.2593(5) 0.7851(2) 0.0384(10) Uani 1 1 d .
H00 H 0.447415 0.190000 0.779349 0.058 Uiso 1 1 calc GR
HD H 0.360909 0.191292 0.807092 0.058 Uiso 1 1 calc GR
HE H 0.427521 0.352091 0.822994 0.058 Uiso 1 1 calc GR

loop_
_atom_site_aniso_label
_atom_site_aniso_U_11
_atom_site_aniso_U_22
_atom_site_aniso_U_33
_atom_site_aniso_U_23
_atom_site_aniso_U_13
_atom_site_aniso_U_12
N3 0.0185(12) 0.0159(13) 0.0115(15) 0.0021(10) 0.0046(11) 0.0020(10)
N2 0.0252(14) 0.0193(13) 0.0152(16) 0.0026(11) 0.0053(13) 0.0073(10)
N1 0.0249(14) 0.0181(13) 0.0179(17) 0.0012(11) 0.0085(13) -0.0063(10)
C4 0.0147(14) 0.0169(15) 0.0151(18) -0.0008(12) 0.0054(14) -0.0009(11)
C1 0.0212(16) 0.0117(14) 0.0181(19) -0.0006(12) 0.0087(15) 0.0001(11)
C3 0.045(2) 0.0127(16) 0.020(2) 0.0009(13) 0.0199(18) 0.0001(13)
C5 0.0226(16) 0.0194(15) 0.0150(19) 0.0018(12) 0.0034(14) -0.0033(12)
C008 0.0221(17) 0.0280(17) 0.027(2) 0.0028(14) 0.0110(16) -0.0054(13)
C7 0.0279(17) 0.0132(16) 0.0181(19) 0.0025(12) 0.0032(15) -0.0013(12)
C2 0.042(2) 0.0157(16) 0.018(2) 0.0025(13) 0.0156(17) 0.0103(13)
C00B 0.0232(16) 0.0232(17) 0.0131(19) -0.0024(13) 0.0059(15) -0.0037(12)
C6 0.0325(18) 0.0157(16) 0.023(2) -0.0006(13) 0.0041(16) -0.0074(13)
C00D 0.0347(18) 0.0180(16) 0.022(2) -0.0065(13) 0.0042(16) -0.0091(13)
C00E 0.0370(19) 0.0203(17) 0.040(3) 0.0025(15) 0.0151(19) 0.0076(14)
C00F 0.034(2) 0.034(2) 0.025(2) -0.0101(15) 0.0061(18) -0.0089(15)
C00G 0.042(2) 0.0221(17) 0.025(2) -0.0075(14) 0.0127(18) 0.0017(14)
C00H 0.037(2) 0.050(2) 0.023(2) -0.0103(16) 0.0181(19) -0.0123(16)
C00I 0.0359(19) 0.0209(17) 0.025(2) 0.0070(14) -0.0020(17) -0.0021(14)
C00J 0.0274(18) 0.036(2) 0.031(2) -0.0025(16) 0.0091(17) -0.0158(14)
C00K 0.0238(18) 0.044(2) 0.030(2) 0.0059(17) 0.0058(17) 0.0062(15)
C00L 0.068(3) 0.0273(19) 0.039(3) -0.0008(16) 0.035(2) -0.0121(17)
C00M 0.062(2) 0.032(2) 0.024(2) 0.0119(16) 0.020(2) 0.0269(17)

loop_
_atom_type_symbol
_atom_type_description
_atom_type_scat_dispersion_real
_atom_type_scat_dispersion_imag
_atom_type_scat_source
C C 0.0033 0.0016 'International Tables Vol C Tables 4.2.6.8 and 6.1.1.4'
H H 0.0000 0.0000 'International Tables Vol C Tables 4.2.6.8 and 6.1.1.4'
N N 0.0061 0.0033 'International Tables Vol C Tables 4.2.6.8 and 6.1.1.4'

loop_
_exptl_crystal_face_index_h
_exptl_crystal_face_index_k
_exptl_crystal_face_index_l
_exptl_crystal_face_perp_dist
16 -6 0 0.0790
1 11 0 0.1404
2 -1 21 0.0547
-1 -11 -4 0.1077
-2 0 -21 0.0332
3 5 18 0.0983
-1 7 -17 0.0838
-21 0 13 0.0829
11 7 -18 0.0779
20 2 -16 0.0507
17 2 -21 0.0451
-19 2 17 0.1044
-8 0 -17 0.0260
-8 -9 -4 0.0902
-13 0 -12 0.0250
13 0 12 0.0565
-14 -7 -4 0.0639
-18 -2 -2 0.0328
18 1 4 0.0547
-13 9 7 0.1321
-11 -3 23 0.0611
-6 9 14 0.1252

loop_
_geom_angle_atom_site_label_1
_geom_angle_atom_site_label_2
_geom_angle_atom_site_label_3
_geom_angle
C4 N3 C7 103.4(2)
C4 N3 C00B 116.8(2)
C7 N3 C00B 121.0(2)
C1 N2 C2 107.3(2)
C1 N2 C00K 117.8(3)
C2 N2 C00K 115.9(2)
C1 N1 C3 107.2(3)
C1 N1 C008 124.1(2)
C3 N1 C008 120.6(2)
N3 C4 C5 112.5(2)
C1 C4 N3 120.7(2)
C1 C4 C5 124.0(3)
N2 C1 N1 106.3(2)
C4 C1 N2 125.2(3)
C4 C1 N1 128.4(3)
N1 C3 C00L 120.4(3)
C2 C3 N1 109.8(3)
C2 C3 C00L 129.8(3)
C4 C5 C6 99.8(2)
C00D C5 C4 112.3(2)
C00D C5 C6 110.6(3)
C00D C5 C00J 106.9(3)
C00J C5 C4 118.4(2)
C00J C5 C6 108.6(3)
N3 C7 C6 103.6(2)
N3 C7 C00E 106.8(2)
N3 C7 C00I 118.6(3)
C00E C7 C6 110.1(3)
C00I C7 C6 111.5(3)
C00I C7 C00E 106.0(3)
N2 C2 C00M 120.4(3)
C3 C2 N2 108.6(3)
C3 C2 C00M 131.0(3)
N3 C00B C00F 110.1(2)
N3 C00B C00G 107.1(3)
N3 C00B C00H 115.9(2)
C00F C00B C00G 106.1(3)
C00H C00B C00F 110.1(3)
C00H C00B C00G 107.0(3)
C7 C6 C5 107.7(2)

loop_
_geom_bond_atom_site_label_1
_geom_bond_atom_site_label_2
_geom_bond_distance
N3 C4 1.446(4)
N3 C7 1.504(4)
N3 C00B 1.510(4)
N2 C1 1.407(4)
N2 C2 1.436(4)
N2 C00K 1.462(4)
N1 C1 1.416(3)
N1 C3 1.416(4)
N1 C008 1.444(4)
C4 C1 1.378(4)
C4 C5 1.556(4)
C3 C2 1.321(5)
C3 C00L 1.500(4)
C5 C6 1.557(5)
C5 C00D 1.536(5)
C5 C00J 1.542(4)
C7 C6 1.542(4)
C7 C00E 1.540(5)
C7 C00I 1.528(5)
C2 C00M 1.492(5)
C00B C00F 1.538(5)
C00B C00G 1.543(4)
C00B C00H 1.530(4)

loop_
_exptl_oxdiff_crystal_face_indexfrac_h
_exptl_oxdiff_crystal_face_indexfrac_k
_exptl_oxdiff_crystal_face_indexfrac_l
_exptl_oxdiff_crystal_face_x
_exptl_oxdiff_crystal_face_y
_exptl_oxdiff_crystal_face_z
16.0385 -6.2712 0.1891 0.7185 0.1298 -0.6833
1.0139 11.0209 0.4431 0.1161 -0.6438 0.7563
2.3606 -1.0547 21.0126 0.1290 -0.7115 -0.6907
-1.4538 -10.7231 -4.4349 -0.1396 0.7735 -0.6183
-1.9964 -0.0078 -21.0800 -0.1184 0.7683 0.6118
2.9762 5.0236 18.0866 0.1920 -0.9559 -0.1867
-1.0309 7.0153 -17.0375 -0.0251 0.2216 0.9851
-21.0925 -0.0362 13.0860 -0.9805 -0.1776 -0.0591
11.0184 7.0373 -18.0612 0.5424 0.0960 0.8404
20.0798 2.0396 -16.0882 0.9415 0.1849 0.2993
17.0704 2.0331 -21.1031 0.7937 0.4017 0.4812
-19.0970 1.9741 17.1066 -0.8693 -0.4577 -0.0564
-8.0230 -0.0180 -17.0543 -0.3982 0.7075 0.5870
-7.9835 -9.0418 -4.0390 -0.4369 0.7526 -0.4151
-13.0461 -0.0263 -12.0262 -0.6295 0.5979 0.5200
13.0461 0.0263 12.0262 0.6295 -0.5979 -0.5200
-14.0183 -7.0470 -4.0211 -0.7094 0.7210 -0.1864
-18.0616 -2.0394 -1.9865 -0.8670 0.4239 0.1718
18.0657 1.0369 3.9904 0.8634 -0.4385 -0.2985
-13.1034 9.0037 7.0853 -0.5548 -0.5771 0.6337
-11.0419 -3.0246 23.0971 -0.5131 -0.4967 -0.6942
-6.0789 9.0180 14.1016 -0.2152 -0.9181 0.3387
